data_7026886
loop_
_publ_author_name
'Smith, Joshua C.'
'Ma, Kuangbiao'
'Piers, Warren E.'
'Parvez, Masood'
'McDonald, Robert'

_publ_section_title
;
 A new weakly coordinating aluminate anion incorporating a chelating
 perfluoro-bis-anilido ligand.
;
_journal_issue 42
_journal_name_full 'Dalton transactions (Cambridge, England : 2003)'
_journal_page_first 10256
_journal_page_last 10263
_journal_paper_doi 10.1039/c0dt00846j
_journal_volume 39
_journal_year 2010
_chemical_formula_moiety 'C34 H65 N P Ti, C36 Al F28 N4, 0.5(C6 H5 Br)'
_chemical_formula_sum 'C73 H67.5 Al Br0.5 F28 N5 P Ti'
_chemical_formula_weight 1692.63
_chemical_name_systematic
;

?

;
_space_group_IT_number 14
_symmetry_cell_setting monoclinic
_symmetry_space_group_name_Hall '-P 2ybc'
_symmetry_space_group_name_H-M 'P 1 21/c 1'
_atom_sites_solution_hydrogens geom
_atom_sites_solution_primary direct
_atom_sites_solution_secondary difmap
_audit_creation_method SHELXL-97
_cell_angle_alpha 90.00
_cell_angle_beta 98.0151(10)
_cell_angle_gamma 90.00
_cell_formula_units_Z 4
_cell_length_a 13.0945(9)
_cell_length_b 27.1642(18)
_cell_length_c 20.8704(14)
_cell_measurement_reflns_used 7296
_cell_measurement_temperature 193(2)
_cell_measurement_theta_max 25.85
_cell_measurement_theta_min 2.17
_cell_volume 7351.1(9)
_computing_cell_refinement 'Bruker SAINT (Bruker, 1997)'
_computing_data_collection 'Bruker SMART (Bruker, 1997)'
_computing_data_reduction 'Bruker SAINT (Bruker, 1997)'
_computing_molecular_graphics 'Bruker SHELXTL (Bruker, 1997)'
_computing_publication_material 'Bruker SHELXTL (Bruker, 1997)'
_computing_structure_refinement 'SHELXL-97 (Sheldrick, 1997)'
_computing_structure_solution 'DIRDIF-96 (Beurskens et al., 1996)'
_diffrn_ambient_temperature 193(2)
_diffrn_detector_area_resol_mean 8.192
_diffrn_measured_fraction_theta_full 1.000
_diffrn_measured_fraction_theta_max 1.000
_diffrn_measurement_device_type 'Bruker PLATFORM diffractometer/SMART 1000 CCD area detector'
_diffrn_measurement_method '\w scans'
_diffrn_radiation_monochromator graphite
_diffrn_radiation_source 'fine-focus sealed tube'
_diffrn_radiation_type MoK\a
_diffrn_radiation_wavelength 0.71073
_diffrn_reflns_av_R_equivalents 0.0320
_diffrn_reflns_av_sigmaI/netI 0.0266
_diffrn_reflns_limit_h_max 16
_diffrn_reflns_limit_h_min -16
_diffrn_reflns_limit_k_max 33
_diffrn_reflns_limit_k_min -33
_diffrn_reflns_limit_l_max 26
_diffrn_reflns_limit_l_min -26
_diffrn_reflns_number 56778
_diffrn_reflns_theta_full 26.40
_diffrn_reflns_theta_max 26.40
_diffrn_reflns_theta_min 1.74
_diffrn_standards_decay_% 0
_diffrn_standards_interval_time 0
_diffrn_standards_number 0
_exptl_absorpt_coefficient_mu 0.540
_exptl_absorpt_correction_T_max 0.8462
_exptl_absorpt_correction_T_min 0.8011
_exptl_absorpt_correction_type multi-scan
_exptl_absorpt_process_details 'SADABS (Sheldrick, 1996)'
_exptl_crystal_colour 'dark red'
_exptl_crystal_density_diffrn 1.529
_exptl_crystal_density_method 'not measured'
_exptl_crystal_description prism
_exptl_crystal_F_000 3440
_exptl_crystal_size_max 0.43
_exptl_crystal_size_mid 0.36
_exptl_crystal_size_min 0.32
_refine_diff_density_max 1.004
_refine_diff_density_min -1.277
_refine_diff_density_rms 0.081
_refine_ls_extinction_method none
_refine_ls_goodness_of_fit_ref 1.032
_refine_ls_hydrogen_treatment constr
_refine_ls_matrix_type full
_refine_ls_number_parameters 1005
_refine_ls_number_reflns 15082
_refine_ls_number_restraints 1
_refine_ls_restrained_S_all 1.033
_refine_ls_R_factor_all 0.0762
_refine_ls_R_factor_gt 0.0561
_refine_ls_shift/su_max 0.000
_refine_ls_shift/su_mean 0.000
_refine_ls_structure_factor_coef Fsqd
_refine_ls_weighting_details 'calc w=1/[\s^2^(Fo^2^)+(0.0893P)^2^+7.2549P] where P=(Fo^2^+2Fc^2^)/3'
_refine_ls_weighting_scheme calc
_refine_ls_wR_factor_gt 0.1522
_refine_ls_wR_factor_ref 0.1683
_reflns_number_gt 11369
_reflns_number_total 15082
_reflns_threshold_expression I>2\s(I)
_cod_data_source_file c0dt00846j.txt
_cod_data_source_block cal0808
_cod_depositor_comments
;
The following automatic conversions were performed:

'_symmetry_cell_setting' value 'Monoclinic' changed to 'monoclinic'
according to /home/saulius/struct/CIF-dictionaries/cif_core.dic
dictionary named 'cif_core.dic' version 2.4.2 from 2011-04-26.

Automatic conversion script
Id: cif_fix_values 1891 2012-01-12 08:04:46Z andrius 
;
_cod_original_sg_symbol_H-M 'P 21/c'
_cod_database_code 7026886

loop_
_symmetry_equiv_pos_as_xyz
'x, y, z'
'-x, y+1/2, -z+1/2'
'-x, -y, -z'
'x, -y-1/2, z-1/2'

loop_
_atom_site_label
_atom_site_type_symbol
_atom_site_fract_x
_atom_site_fract_y
_atom_site_fract_z
_atom_site_U_iso_or_equiv
_atom_site_adp_type
_atom_site_occupancy
_atom_site_symmetry_multiplicity
_atom_site_calc_flag
_atom_site_refinement_flags
_atom_site_disorder_assembly
_atom_site_disorder_group
Ti Ti 0.00645(4) 0.174334(17) 0.28608(2) 0.02860(13) Uani 1 1 d . . .
P P 0.18160(6) 0.13984(3) 0.18825(3) 0.03100(16) Uani 1 1 d . . .
N1 N 0.10470(18) 0.15593(8) 0.23889(11) 0.0314(5) Uani 1 1 d . . .
C1 C -0.1268(3) 0.14598(13) 0.22642(17) 0.0461(8) Uani 1 1 d . . .
H1A H -0.1783 0.1717 0.2116 0.055 Uiso 1 1 calc R . .
H1B H -0.1096 0.1266 0.1892 0.055 Uiso 1 1 calc R . .
C2 C -0.1582(2) 0.11384(11) 0.28070(16) 0.0410(7) Uani 1 1 d . . .
H2 H -0.1888 0.1362 0.3110 0.049 Uiso 1 1 calc R . .
C3 C -0.0632(2) 0.09200(12) 0.31750(16) 0.0409(7) Uani 1 1 d . . .
H3 H -0.0350 0.0623 0.2977 0.049 Uiso 1 1 calc R . .
C4 C -0.0206(3) 0.10293(12) 0.37776(15) 0.0428(7) Uani 1 1 d . . .
H4 H -0.0485 0.1306 0.3970 0.051 Uiso 1 1 calc R . .
C5 C 0.0676(3) 0.07624(14) 0.41937(18) 0.0562(9) Uani 1 1 d . . .
C6 C 0.0357(3) 0.06886(16) 0.48595(18) 0.0623(10) Uani 1 1 d . . .
H6A H 0.0899 0.0508 0.5135 0.075 Uiso 1 1 calc R . .
H6B H -0.0287 0.0500 0.4819 0.075 Uiso 1 1 calc R . .
H6C H 0.0254 0.1010 0.5054 0.075 Uiso 1 1 calc R . .
C7 C 0.0892(3) 0.02655(14) 0.3905(2) 0.0612(10) Uani 1 1 d . . .
H7A H 0.1453 0.0101 0.4185 0.073 Uiso 1 1 calc R . .
H7B H 0.1092 0.0314 0.3474 0.073 Uiso 1 1 calc R . .
H7C H 0.0270 0.0061 0.3870 0.073 Uiso 1 1 calc R . .
C8 C 0.1642(3) 0.10908(17) 0.4259(2) 0.0689(11) Uani 1 1 d . . .
H8A H 0.2216 0.0920 0.4519 0.083 Uiso 1 1 calc R . .
H8B H 0.1501 0.1400 0.4471 0.083 Uiso 1 1 calc R . .
H8C H 0.1824 0.1161 0.3829 0.083 Uiso 1 1 calc R . .
C9 C -0.2407(3) 0.07427(15) 0.2575(2) 0.0584(9) Uani 1 1 d . . .
C10 C -0.2048(3) 0.03964(15) 0.2073(2) 0.0628(10) Uani 1 1 d . . .
H10A H -0.1395 0.0242 0.2255 0.075 Uiso 1 1 calc R . .
H10B H -0.1949 0.0584 0.1686 0.075 Uiso 1 1 calc R . .
H10C H -0.2570 0.0141 0.1958 0.075 Uiso 1 1 calc R . .
C11 C -0.2638(4) 0.04404(18) 0.3168(2) 0.0800(14) Uani 1 1 d . . .
H11A H -0.2007 0.0276 0.3367 0.096 Uiso 1 1 calc R . .
H11B H -0.3167 0.0193 0.3028 0.096 Uiso 1 1 calc R . .
H11C H -0.2887 0.0661 0.3484 0.096 Uiso 1 1 calc R . .
C12 C -0.3390(3) 0.09927(18) 0.2292(3) 0.0868(16) Uani 1 1 d . . .
H12A H -0.3915 0.0744 0.2151 0.104 Uiso 1 1 calc R . .
H12B H -0.3265 0.1194 0.1921 0.104 Uiso 1 1 calc R . .
H12C H -0.3632 0.1204 0.2621 0.104 Uiso 1 1 calc R . .
C20 C -0.1228(2) 0.23433(10) 0.31594(14) 0.0327(6) Uani 1 1 d . . .
C21 C -0.0704(2) 0.25407(10) 0.26675(15) 0.0361(6) Uani 1 1 d . . .
C22 C 0.0354(2) 0.25975(10) 0.29305(15) 0.0376(7) Uani 1 1 d . . .
C23 C 0.0481(2) 0.24189(11) 0.35760(15) 0.0370(6) Uani 1 1 d . . .
C24 C -0.0502(2) 0.22707(11) 0.37192(14) 0.0348(6) Uani 1 1 d . . .
C25 C -0.2376(2) 0.22916(12) 0.31093(17) 0.0441(7) Uani 1 1 d . . .
H25A H -0.2694 0.2619 0.3082 0.053 Uiso 1 1 calc R . .
H25B H -0.2550 0.2120 0.3493 0.053 Uiso 1 1 calc R . .
H25C H -0.2634 0.2102 0.2721 0.053 Uiso 1 1 calc R . .
C26 C -0.1203(3) 0.27296(13) 0.20264(17) 0.0503(8) Uani 1 1 d . . .
H26A H -0.1560 0.2459 0.1778 0.060 Uiso 1 1 calc R . .
H26B H -0.0674 0.2866 0.1788 0.060 Uiso 1 1 calc R . .
H26C H -0.1700 0.2988 0.2093 0.060 Uiso 1 1 calc R . .
C27 C 0.1139(3) 0.28902(13) 0.2639(2) 0.0548(9) Uani 1 1 d . . .
H27A H 0.1101 0.3236 0.2768 0.066 Uiso 1 1 calc R . .
H27B H 0.1002 0.2865 0.2166 0.066 Uiso 1 1 calc R . .
H27C H 0.1829 0.2761 0.2791 0.066 Uiso 1 1 calc R . .
C28 C 0.1456(3) 0.24647(15) 0.40521(18) 0.0543(9) Uani 1 1 d . . .
H28A H 0.1328 0.2346 0.4477 0.065 Uiso 1 1 calc R . .
H28B H 0.1669 0.2811 0.4086 0.065 Uiso 1 1 calc R . .
H28C H 0.2003 0.2267 0.3902 0.065 Uiso 1 1 calc R . .
C29 C -0.0759(3) 0.21466(13) 0.43796(15) 0.0468(8) Uani 1 1 d . . .
H29A H -0.0169 0.1981 0.4631 0.056 Uiso 1 1 calc R . .
H29B H -0.1360 0.1928 0.4337 0.056 Uiso 1 1 calc R . .
H29C H -0.0916 0.2450 0.4601 0.056 Uiso 1 1 calc R . .
C30 C 0.1928(2) 0.07037(11) 0.18917(15) 0.0399(7) Uani 1 1 d . . .
C31 C 0.0856(3) 0.04777(12) 0.18895(18) 0.0479(8) Uani 1 1 d . . .
H31A H 0.0409 0.0575 0.1493 0.058 Uiso 1 1 calc R . .
H31B H 0.0559 0.0595 0.2267 0.058 Uiso 1 1 calc R . .
H31C H 0.0913 0.0118 0.1906 0.058 Uiso 1 1 calc R . .
C32 C 0.2404(3) 0.04867(14) 0.1317(2) 0.0570(9) Uani 1 1 d . . .
H32A H 0.1996 0.0591 0.0910 0.068 Uiso 1 1 calc R . .
H32B H 0.2402 0.0127 0.1343 0.068 Uiso 1 1 calc R . .
H32C H 0.3114 0.0605 0.1332 0.068 Uiso 1 1 calc R . .
C33 C 0.2582(3) 0.05355(13) 0.25200(18) 0.0532(9) Uani 1 1 d . . .
H33A H 0.3276 0.0676 0.2545 0.064 Uiso 1 1 calc R . .
H33B H 0.2628 0.0175 0.2525 0.064 Uiso 1 1 calc R . .
H33C H 0.2261 0.0648 0.2891 0.064 Uiso 1 1 calc R . .
C34 C 0.3134(2) 0.16801(12) 0.21327(16) 0.0423(7) Uani 1 1 d . . .
C35 C 0.3150(3) 0.22240(14) 0.1936(2) 0.0564(9) Uani 1 1 d . . .
H35A H 0.2611 0.2403 0.2121 0.068 Uiso 1 1 calc R . .
H35B H 0.3026 0.2250 0.1463 0.068 Uiso 1 1 calc R . .
H35C H 0.3825 0.2366 0.2097 0.068 Uiso 1 1 calc R . .
C36 C 0.4009(3) 0.14235(15) 0.1839(2) 0.0599(10) Uani 1 1 d . . .
H36A H 0.3854 0.1428 0.1366 0.072 Uiso 1 1 calc R . .
H36B H 0.4071 0.1082 0.1990 0.072 Uiso 1 1 calc R . .
H36C H 0.4660 0.1597 0.1974 0.072 Uiso 1 1 calc R . .
C37 C 0.3373(3) 0.16723(15) 0.28716(18) 0.0570(9) Uani 1 1 d . . .
H37A H 0.2817 0.1838 0.3057 0.068 Uiso 1 1 calc R . .
H37B H 0.4025 0.1844 0.3008 0.068 Uiso 1 1 calc R . .
H37C H 0.3429 0.1331 0.3023 0.068 Uiso 1 1 calc R . .
C38 C 0.1255(3) 0.16145(13) 0.10491(15) 0.0437(7) Uani 1 1 d . . .
C39 C 0.0845(3) 0.21388(13) 0.10971(18) 0.0556(9) Uani 1 1 d . . .
H39A H 0.1414 0.2358 0.1265 0.067 Uiso 1 1 calc R . .
H39B H 0.0322 0.2143 0.1390 0.067 Uiso 1 1 calc R . .
H39C H 0.0536 0.2251 0.0667 0.067 Uiso 1 1 calc R . .
C40 C 0.2023(4) 0.16025(17) 0.05543(18) 0.0653(11) Uani 1 1 d . . .
H40A H 0.2275 0.1266 0.0516 0.078 Uiso 1 1 calc R . .
H40B H 0.2605 0.1821 0.0699 0.078 Uiso 1 1 calc R . .
H40C H 0.1677 0.1713 0.0132 0.078 Uiso 1 1 calc R . .
C41 C 0.0317(3) 0.12959(15) 0.07851(17) 0.0558(9) Uani 1 1 d . . .
H41A H 0.0537 0.0954 0.0748 0.067 Uiso 1 1 calc R . .
H41B H 0.0018 0.1418 0.0358 0.067 Uiso 1 1 calc R . .
H41C H -0.0200 0.1314 0.1082 0.067 Uiso 1 1 calc R . .
Al Al 0.54920(6) 0.37630(3) 0.22590(4) 0.02782(18) Uani 1 1 d . . .
F53 F 0.20906(13) 0.43140(7) 0.23493(9) 0.0450(4) Uani 1 1 d . . .
F54 F 0.06536(13) 0.39151(8) 0.14581(10) 0.0557(5) Uani 1 1 d . . .
F55 F 0.12027(15) 0.32489(8) 0.05916(10) 0.0536(5) Uani 1 1 d . . .
F56 F 0.31833(14) 0.29956(7) 0.06042(9) 0.0467(4) Uani 1 1 d . . .
F63 F 0.79634(13) 0.32846(6) 0.40209(8) 0.0382(4) Uani 1 1 d . . .
F64 F 0.99019(13) 0.35631(7) 0.39277(9) 0.0457(4) Uani 1 1 d . . .
F65 F 1.03063(13) 0.41338(7) 0.29134(9) 0.0482(5) Uani 1 1 d . . .
F66 F 0.87907(13) 0.43805(6) 0.19709(9) 0.0410(4) Uani 1 1 d . . .
F72 F 0.59492(17) 0.25783(9) 0.17657(11) 0.0649(6) Uani 1 1 d . . .
F73 F 0.6947(2) 0.21783(13) 0.08509(17) 0.1076(12) Uani 1 1 d . . .
F74 F 0.6785(2) 0.25969(15) -0.03460(16) 0.1248(15) Uani 1 1 d . . .
F75 F 0.5578(3) 0.34012(15) -0.06149(12) 0.1282(15) Uani 1 1 d . . .
F76 F 0.4579(2) 0.38039(10) 0.03060(11) 0.0789(8) Uani 1 1 d . . .
F82 F 0.52682(14) 0.48679(7) 0.28514(9) 0.0455(4) Uani 1 1 d . . .
F83 F 0.50818(16) 0.52960(8) 0.39777(10) 0.0570(5) Uani 1 1 d . . .
F84 F 0.38348(17) 0.48956(10) 0.47836(9) 0.0670(6) Uani 1 1 d . . .
F85 F 0.27735(17) 0.40539(10) 0.44194(10) 0.0691(6) Uani 1 1 d . . .
F86 F 0.29544(15) 0.36231(7) 0.32834(10) 0.0514(5) Uani 1 1 d . . .
F92 F 0.56367(15) 0.48975(7) 0.16016(9) 0.0488(5) Uani 1 1 d . . .
F93 F 0.57074(19) 0.52886(8) 0.04328(11) 0.0664(6) Uani 1 1 d . . .
F94 F 0.6790(2) 0.48384(11) -0.04188(11) 0.0795(7) Uani 1 1 d . . .
F95 F 0.78303(19) 0.39894(10) -0.00692(11) 0.0732(7) Uani 1 1 d . . .
F96 F 0.78209(15) 0.36105(7) 0.11196(10) 0.0510(5) Uani 1 1 d . . .
F102 F 0.49685(15) 0.27822(8) 0.30718(9) 0.0538(5) Uani 1 1 d . . .
F103 F 0.40480(17) 0.25763(9) 0.41157(12) 0.0696(6) Uani 1 1 d . . .
F104 F 0.44590(19) 0.31285(10) 0.52100(11) 0.0754(7) Uani 1 1 d . . .
F105 F 0.5795(2) 0.38988(10) 0.52345(10) 0.0740(7) Uani 1 1 d . . .
F106 F 0.66639(15) 0.41244(7) 0.41792(9) 0.0500(5) Uani 1 1 d . . .
N51 N 0.47803(18) 0.34245(9) 0.15686(11) 0.0326(5) Uani 1 1 d . . .
N52 N 0.42473(17) 0.40161(9) 0.24290(11) 0.0308(5) Uani 1 1 d . . .
N61 N 0.66704(17) 0.40429(9) 0.20240(11) 0.0301(5) Uani 1 1 d . . .
N62 N 0.62753(17) 0.35669(8) 0.30249(11) 0.0291(5) Uani 1 1 d . . .
C51 C 0.3716(2) 0.35230(10) 0.15017(13) 0.0318(6) Uani 1 1 d . . .
C52 C 0.3420(2) 0.38482(10) 0.19733(13) 0.0317(6) Uani 1 1 d . . .
C53 C 0.2393(2) 0.39811(11) 0.19370(14) 0.0356(6) Uani 1 1 d . . .
C54 C 0.1648(2) 0.37849(12) 0.14713(15) 0.0406(7) Uani 1 1 d . . .
C55 C 0.1924(2) 0.34563(12) 0.10328(15) 0.0401(7) Uani 1 1 d . . .
C56 C 0.2950(2) 0.33266(11) 0.10471(14) 0.0370(7) Uani 1 1 d . . .
C61 C 0.7537(2) 0.39547(10) 0.24833(13) 0.0283(5) Uani 1 1 d . . .
C62 C 0.7321(2) 0.36891(10) 0.30367(13) 0.0280(5) Uani 1 1 d . . .
C63 C 0.8130(2) 0.35552(10) 0.35028(13) 0.0311(6) Uani 1 1 d . . .
C64 C 0.9136(2) 0.36967(11) 0.34603(14) 0.0341(6) Uani 1 1 d . . .
C65 C 0.9333(2) 0.39751(11) 0.29476(15) 0.0354(6) Uani 1 1 d . . .
C66 C 0.8549(2) 0.41020(10) 0.24660(14) 0.0319(6) Uani 1 1 d . . .
C71 C 0.5228(2) 0.32056(12) 0.10650(14) 0.0385(7) Uani 1 1 d . . .
C72 C 0.5846(2) 0.27912(14) 0.11818(17) 0.0496(8) Uani 1 1 d . . .
C73 C 0.6367(3) 0.25850(18) 0.0714(2) 0.0707(13) Uani 1 1 d . . .
C74 C 0.6282(4) 0.2785(2) 0.0115(2) 0.0814(17) Uani 1 1 d . . .
C75 C 0.5676(4) 0.3190(2) -0.00299(19) 0.0787(16) Uani 1 1 d . . .
C76 C 0.5150(3) 0.34009(15) 0.04430(17) 0.0564(10) Uani 1 1 d . . .
C81 C 0.4088(2) 0.42386(11) 0.30112(13) 0.0311(6) Uani 1 1 d . . .
C82 C 0.4639(2) 0.46601(11) 0.32293(14) 0.0342(6) Uani 1 1 d . . .
C83 C 0.4561(2) 0.48810(12) 0.38130(15) 0.0395(7) Uani 1 1 d . . .
C84 C 0.3925(3) 0.46812(14) 0.42165(15) 0.0463(8) Uani 1 1 d . . .
C85 C 0.3377(2) 0.42608(14) 0.40264(16) 0.0456(8) Uani 1 1 d . . .
C86 C 0.3467(2) 0.40443(12) 0.34395(15) 0.0385(7) Uani 1 1 d . . .
C91 C 0.6749(2) 0.42476(10) 0.14100(13) 0.0314(6) Uani 1 1 d . . .
C92 C 0.6201(2) 0.46711(11) 0.12020(14) 0.0355(6) Uani 1 1 d . . .
C93 C 0.6216(3) 0.48699(12) 0.05999(16) 0.0449(7) Uani 1 1 d . . .
C94 C 0.6769(3) 0.46416(14) 0.01676(16) 0.0510(8) Uani 1 1 d . . .
C95 C 0.7308(3) 0.42210(14) 0.03507(16) 0.0477(8) Uani 1 1 d . . .
C96 C 0.7296(2) 0.40308(11) 0.09593(15) 0.0376(6) Uani 1 1 d . . .
C101 C 0.5871(2) 0.34510(10) 0.35971(13) 0.0301(6) Uani 1 1 d . . .
C102 C 0.5183(2) 0.30636(12) 0.36025(14) 0.0379(7) Uani 1 1 d . . .
C103 C 0.4700(2) 0.29584(13) 0.41340(17) 0.0466(8) Uani 1 1 d . . .
C104 C 0.4913(3) 0.32344(14) 0.46852(16) 0.0500(9) Uani 1 1 d . . .
C105 C 0.5595(3) 0.36208(13) 0.47015(15) 0.0464(8) Uani 1 1 d . . .
C106 C 0.6048(2) 0.37293(11) 0.41622(14) 0.0369(6) Uani 1 1 d . . .
Br1S Br 0.15792(10) 0.53166(6) 0.47531(8) 0.0982(3) Uani 0.50 1 d PD A -1
C1S C 0.0320(4) 0.5087(3) 0.4979(5) 0.111(6) Uani 0.50 1 d PGD A -1
C2S C -0.0135(5) 0.4700(2) 0.4608(3) 0.074(4) Uani 0.50 1 d PG A -1
H2S H 0.0191 0.4569 0.4266 0.089 Uiso 0.50 1 calc PR A -1
C3S C -0.1066(5) 0.4505(2) 0.4737(3) 0.074(3) Uani 0.50 1 d PG A -1
H3S H -0.1377 0.4240 0.4483 0.089 Uiso 0.50 1 calc PR A -1
C4S C -0.1543(4) 0.4697(3) 0.5236(4) 0.0982(3) Uani 0.50 1 d PG A -1
H4S H -0.2179 0.4563 0.5324 0.118 Uiso 0.50 1 calc PR A -1
C5S C -0.1088(5) 0.5084(3) 0.5608(3) 0.079(3) Uani 0.50 1 d PG A -1
H5S H -0.1414 0.5215 0.5949 0.095 Uiso 0.50 1 calc PR A -1
C6S C -0.0157(5) 0.5279(2) 0.5479(4) 0.083(4) Uani 0.50 1 d PG A -1
H6S H 0.0154 0.5544 0.5732 0.100 Uiso 0.50 1 calc PR A -1

loop_
_atom_site_aniso_label
_atom_site_aniso_U_11
_atom_site_aniso_U_22
_atom_site_aniso_U_33
_atom_site_aniso_U_23
_atom_site_aniso_U_13
_atom_site_aniso_U_12
Ti 0.0308(3) 0.0251(2) 0.0307(3) -0.00099(19) 0.00721(19) 0.00230(19)
P 0.0322(4) 0.0307(4) 0.0311(4) -0.0025(3) 0.0082(3) 0.0009(3)
N1 0.0333(12) 0.0274(11) 0.0338(12) -0.0017(9) 0.0060(10) -0.0001(9)
C1 0.0410(17) 0.0468(19) 0.0497(19) -0.0004(15) 0.0030(14) -0.0009(14)
C2 0.0421(17) 0.0368(16) 0.0437(17) -0.0040(13) 0.0051(13) 0.0007(13)
C3 0.0433(17) 0.0348(16) 0.0459(18) -0.0017(13) 0.0107(14) -0.0013(13)
C4 0.0524(19) 0.0350(16) 0.0414(17) -0.0003(13) 0.0077(14) 0.0045(14)
C5 0.066(2) 0.056(2) 0.0457(19) 0.0013(16) 0.0047(17) 0.0132(18)
C6 0.081(3) 0.060(2) 0.044(2) 0.0054(17) 0.0033(19) 0.003(2)
C7 0.075(3) 0.048(2) 0.059(2) 0.0055(17) 0.0049(19) 0.0211(19)
C8 0.067(3) 0.074(3) 0.063(3) -0.006(2) 0.002(2) 0.000(2)
C9 0.0434(19) 0.060(2) 0.071(3) -0.0088(19) 0.0055(17) -0.0064(17)
C10 0.065(2) 0.055(2) 0.068(2) -0.0155(19) 0.0033(19) -0.0148(19)
C11 0.086(3) 0.073(3) 0.088(3) -0.004(3) 0.037(3) -0.023(3)
C12 0.046(2) 0.073(3) 0.136(5) -0.013(3) -0.006(3) -0.008(2)
C20 0.0321(14) 0.0276(14) 0.0382(15) -0.0071(11) 0.0042(11) 0.0057(11)
C21 0.0427(16) 0.0251(14) 0.0403(16) -0.0020(12) 0.0048(13) 0.0055(12)
C22 0.0396(16) 0.0265(14) 0.0479(17) -0.0073(12) 0.0109(13) -0.0010(12)
C23 0.0343(15) 0.0362(16) 0.0393(16) -0.0128(12) 0.0016(12) 0.0015(12)
C24 0.0360(15) 0.0332(15) 0.0353(15) -0.0070(12) 0.0048(12) 0.0061(12)
C25 0.0347(16) 0.0412(17) 0.056(2) -0.0074(15) 0.0044(14) 0.0059(13)
C26 0.063(2) 0.0414(18) 0.0458(19) 0.0059(15) 0.0036(16) 0.0130(16)
C27 0.061(2) 0.0360(17) 0.073(2) -0.0103(16) 0.0293(19) -0.0109(16)
C28 0.0398(18) 0.064(2) 0.056(2) -0.0206(18) -0.0028(15) -0.0028(16)
C29 0.056(2) 0.0496(19) 0.0358(16) -0.0056(14) 0.0112(14) 0.0137(16)
C30 0.0454(17) 0.0299(15) 0.0456(17) -0.0037(13) 0.0110(14) 0.0047(13)
C31 0.053(2) 0.0338(16) 0.059(2) -0.0050(15) 0.0137(16) -0.0034(14)
C32 0.063(2) 0.0439(19) 0.068(2) -0.0143(17) 0.0236(19) 0.0095(17)
C33 0.057(2) 0.0424(19) 0.060(2) 0.0078(16) 0.0067(17) 0.0088(16)
C34 0.0324(15) 0.0470(18) 0.0486(18) -0.0040(14) 0.0097(13) -0.0047(13)
C35 0.051(2) 0.049(2) 0.072(2) -0.0020(18) 0.0172(18) -0.0123(16)
C36 0.0359(18) 0.068(2) 0.079(3) -0.004(2) 0.0199(18) -0.0022(17)
C37 0.0439(19) 0.067(2) 0.057(2) -0.0100(18) -0.0034(16) -0.0097(17)
C38 0.0523(19) 0.0491(19) 0.0306(15) 0.0009(13) 0.0090(13) 0.0048(15)
C39 0.067(2) 0.050(2) 0.049(2) 0.0113(16) 0.0049(17) 0.0097(18)
C40 0.083(3) 0.079(3) 0.0389(19) 0.0061(18) 0.0260(19) 0.008(2)
C41 0.058(2) 0.070(2) 0.0367(17) -0.0022(16) -0.0026(15) 0.0017(18)
Al 0.0248(4) 0.0324(4) 0.0263(4) -0.0007(3) 0.0035(3) -0.0025(3)
F53 0.0293(9) 0.0531(11) 0.0526(11) -0.0050(9) 0.0054(8) 0.0047(8)
F54 0.0270(9) 0.0757(14) 0.0613(12) 0.0063(10) -0.0052(8) 0.0009(9)
F55 0.0443(11) 0.0593(12) 0.0505(11) 0.0019(9) -0.0173(9) -0.0127(9)
F56 0.0507(11) 0.0467(10) 0.0394(10) -0.0094(8) -0.0051(8) -0.0069(8)
F63 0.0397(9) 0.0413(9) 0.0324(8) 0.0058(7) 0.0008(7) 0.0027(7)
F64 0.0331(9) 0.0548(11) 0.0457(10) -0.0024(8) -0.0069(8) 0.0060(8)
F65 0.0260(8) 0.0586(12) 0.0604(12) -0.0034(9) 0.0078(8) -0.0071(8)
F66 0.0345(9) 0.0435(10) 0.0467(10) 0.0086(8) 0.0119(7) -0.0064(7)
F72 0.0608(13) 0.0715(15) 0.0587(13) -0.0058(11) -0.0043(10) 0.0247(11)
F73 0.0608(15) 0.127(3) 0.132(3) -0.074(2) 0.0027(16) 0.0313(16)
F74 0.089(2) 0.192(4) 0.108(2) -0.101(2) 0.0665(18) -0.064(2)
F75 0.185(4) 0.167(3) 0.0409(14) -0.0126(17) 0.0457(18) -0.083(3)
F76 0.122(2) 0.0674(16) 0.0446(12) 0.0180(11) 0.0030(13) -0.0202(15)
F82 0.0446(10) 0.0512(11) 0.0428(10) -0.0090(8) 0.0139(8) -0.0184(8)
F83 0.0595(12) 0.0615(13) 0.0495(11) -0.0229(10) 0.0057(9) -0.0103(10)
F84 0.0630(13) 0.1036(18) 0.0364(10) -0.0177(11) 0.0141(9) 0.0074(12)
F85 0.0641(14) 0.0986(18) 0.0508(12) 0.0145(12) 0.0303(11) -0.0079(12)
F86 0.0482(11) 0.0509(11) 0.0565(12) 0.0089(9) 0.0119(9) -0.0139(9)
F92 0.0524(11) 0.0492(11) 0.0447(10) 0.0006(8) 0.0065(8) 0.0157(9)
F93 0.0820(16) 0.0540(13) 0.0604(13) 0.0225(10) -0.0007(11) 0.0145(11)
F94 0.0963(18) 0.1023(19) 0.0433(12) 0.0309(12) 0.0216(12) 0.0037(15)
F95 0.0792(16) 0.1001(19) 0.0473(12) -0.0013(12) 0.0334(11) 0.0125(14)
F96 0.0551(11) 0.0483(11) 0.0526(11) 0.0023(9) 0.0177(9) 0.0125(9)
F102 0.0556(12) 0.0569(12) 0.0484(11) -0.0084(9) 0.0059(9) -0.0265(10)
F103 0.0540(13) 0.0783(15) 0.0791(15) 0.0249(13) 0.0184(11) -0.0235(11)
F104 0.0749(15) 0.1063(19) 0.0542(13) 0.0286(13) 0.0409(12) 0.0218(14)
F105 0.0999(18) 0.0858(17) 0.0393(11) -0.0176(11) 0.0208(12) 0.0149(14)
F106 0.0574(12) 0.0435(10) 0.0496(11) -0.0154(9) 0.0088(9) -0.0071(9)
N51 0.0313(12) 0.0387(13) 0.0274(11) -0.0030(10) 0.0030(9) -0.0019(10)
N52 0.0260(11) 0.0350(12) 0.0312(12) -0.0029(10) 0.0030(9) -0.0028(9)
N61 0.0260(11) 0.0349(12) 0.0295(12) 0.0036(9) 0.0045(9) -0.0005(9)
N62 0.0263(11) 0.0328(12) 0.0283(11) 0.0015(9) 0.0043(9) -0.0026(9)
C51 0.0321(14) 0.0323(14) 0.0298(14) 0.0043(11) -0.0001(11) -0.0044(11)
C52 0.0285(13) 0.0324(14) 0.0336(14) 0.0036(11) 0.0016(11) -0.0056(11)
C53 0.0303(14) 0.0385(16) 0.0371(15) 0.0045(12) 0.0016(12) -0.0022(12)
C54 0.0270(14) 0.0482(18) 0.0449(17) 0.0113(14) -0.0010(12) -0.0034(13)
C55 0.0360(16) 0.0416(17) 0.0386(16) 0.0084(13) -0.0093(13) -0.0093(13)
C56 0.0426(17) 0.0359(16) 0.0304(14) 0.0044(12) -0.0024(12) -0.0074(12)
C61 0.0279(13) 0.0257(13) 0.0317(14) -0.0026(10) 0.0052(11) 0.0006(10)
C62 0.0269(13) 0.0257(13) 0.0315(13) -0.0041(10) 0.0040(10) -0.0005(10)
C63 0.0338(14) 0.0286(14) 0.0310(14) -0.0022(11) 0.0050(11) 0.0009(11)
C64 0.0281(14) 0.0346(15) 0.0374(15) -0.0063(12) -0.0032(11) 0.0058(11)
C65 0.0230(13) 0.0347(15) 0.0488(17) -0.0097(13) 0.0066(12) -0.0025(11)
C66 0.0310(14) 0.0288(14) 0.0374(15) -0.0018(11) 0.0105(11) -0.0016(11)
C71 0.0380(16) 0.0478(18) 0.0304(15) -0.0087(13) 0.0074(12) -0.0128(13)
C72 0.0354(17) 0.063(2) 0.050(2) -0.0213(17) 0.0059(14) -0.0030(15)
C73 0.039(2) 0.092(3) 0.082(3) -0.050(3) 0.0139(19) -0.008(2)
C74 0.063(3) 0.117(4) 0.072(3) -0.057(3) 0.037(2) -0.042(3)
C75 0.098(4) 0.108(4) 0.035(2) -0.020(2) 0.028(2) -0.059(3)
C76 0.072(3) 0.060(2) 0.0378(18) -0.0029(16) 0.0100(17) -0.024(2)
C81 0.0249(13) 0.0377(15) 0.0305(14) 0.0019(11) 0.0033(11) 0.0027(11)
C82 0.0292(14) 0.0423(16) 0.0316(14) -0.0008(12) 0.0057(11) 0.0005(12)
C83 0.0329(15) 0.0481(18) 0.0364(15) -0.0061(13) 0.0009(12) 0.0025(13)
C84 0.0406(17) 0.067(2) 0.0314(16) -0.0051(15) 0.0063(13) 0.0118(16)
C85 0.0366(16) 0.064(2) 0.0389(17) 0.0133(15) 0.0153(13) 0.0062(15)
C86 0.0322(15) 0.0421(17) 0.0415(16) 0.0063(13) 0.0060(12) 0.0009(12)
C91 0.0294(14) 0.0343(14) 0.0306(14) 0.0028(11) 0.0044(11) -0.0066(11)
C92 0.0344(15) 0.0369(16) 0.0349(15) -0.0007(12) 0.0037(12) -0.0015(12)
C93 0.0473(18) 0.0420(18) 0.0437(17) 0.0110(14) -0.0001(14) -0.0007(14)
C94 0.056(2) 0.063(2) 0.0343(17) 0.0162(16) 0.0070(15) -0.0064(17)
C95 0.0457(18) 0.060(2) 0.0405(17) -0.0014(15) 0.0179(14) -0.0037(16)
C96 0.0371(15) 0.0390(16) 0.0379(16) 0.0031(13) 0.0090(12) -0.0009(12)
C101 0.0275(13) 0.0348(14) 0.0279(13) 0.0036(11) 0.0036(10) 0.0021(11)
C102 0.0333(15) 0.0443(17) 0.0356(15) 0.0057(13) 0.0033(12) -0.0034(13)
C103 0.0338(16) 0.055(2) 0.052(2) 0.0190(16) 0.0117(14) -0.0023(14)
C104 0.0462(19) 0.069(2) 0.0398(18) 0.0169(16) 0.0218(15) 0.0163(17)
C105 0.053(2) 0.057(2) 0.0307(15) -0.0012(14) 0.0087(14) 0.0149(16)
C106 0.0364(15) 0.0385(16) 0.0361(15) -0.0023(12) 0.0055(12) 0.0033(12)
Br1S 0.0718(6) 0.1005(8) 0.1173(8) 0.0260(7) -0.0045(6) -0.0063(5)
C1S 0.210(18) 0.021(5) 0.077(6) 0.016(5) -0.070(9) -0.013(6)
C2S 0.145(11) 0.035(6) 0.036(5) -0.018(5) -0.011(6) 0.010(6)
C3S 0.081(6) 0.076(6) 0.062(5) -0.022(5) -0.005(5) 0.024(5)
C4S 0.0718(6) 0.1005(8) 0.1173(8) 0.0260(7) -0.0045(6) -0.0063(5)
C5S 0.080(7) 0.063(6) 0.091(7) -0.002(5) -0.003(5) 0.005(5)
C6S 0.143(11) 0.055(8) 0.041(6) -0.013(5) -0.024(7) 0.041(8)

loop_
_atom_type_symbol
_atom_type_description
_atom_type_scat_dispersion_real
_atom_type_scat_dispersion_imag
_atom_type_scat_source
C C 0.0033 0.0016 'International Tables Vol C Tables 4.2.6.8 and 6.1.1.4'
H H 0.0000 0.0000 'International Tables Vol C Tables 4.2.6.8 and 6.1.1.4'
N N 0.0061 0.0033 'International Tables Vol C Tables 4.2.6.8 and 6.1.1.4'
F F 0.0171 0.0103 'International Tables Vol C Tables 4.2.6.8 and 6.1.1.4'
Al Al 0.0645 0.0514 'International Tables Vol C Tables 4.2.6.8 and 6.1.1.4'
P P 0.1023 0.0942 'International Tables Vol C Tables 4.2.6.8 and 6.1.1.4'
Ti Ti 0.2776 0.4457 'International Tables Vol C Tables 4.2.6.8 and 6.1.1.4'
Br Br -0.2901 2.4595 'International Tables Vol C Tables 4.2.6.8 and 6.1.1.4'

loop_
_geom_angle_atom_site_label_1
_geom_angle_atom_site_label_2
_geom_angle_atom_site_label_3
_geom_angle
N1 Ti C1 99.72(12)
N1 Ti C22 100.78(10)
C1 Ti C22 120.13(12)
N1 Ti C23 116.05(11)
C1 Ti C23 137.65(12)
C22 Ti C23 34.90(11)
N1 Ti C21 118.35(11)
C1 Ti C21 86.45(12)
C22 Ti C21 34.91(10)
C23 Ti C21 57.55(10)
N1 Ti C24 149.73(10)
C1 Ti C24 108.99(12)
C22 Ti C24 56.55(10)
C23 Ti C24 33.84(10)
C21 Ti C24 55.98(10)
N1 Ti C20 151.97(10)
C1 Ti C20 81.59(12)
C22 Ti C20 56.51(10)
C23 Ti C20 56.15(10)
C21 Ti C20 33.63(10)
C24 Ti C20 32.99(9)
N1 Ti C3 101.96(10)
C1 Ti C3 62.59(12)
C22 Ti C3 156.14(11)
C23 Ti C3 125.24(11)
C21 Ti C3 133.01(11)
C24 Ti C3 99.64(10)
C20 Ti C3 103.35(10)
N1 P C38 108.70(14)
N1 P C30 108.50(13)
C38 P C30 109.85(15)
N1 P C34 109.69(13)
C38 P C34 110.58(15)
C30 P C34 109.48(15)
P N1 Ti 172.50(16)
C2 C1 Ti 93.2(2)
C3 C2 C1 108.5(3)
C3 C2 C9 112.3(3)
C1 C2 C9 114.2(3)
C4 C3 C2 127.3(3)
C4 C3 Ti 85.9(2)
C2 C3 Ti 79.64(18)
C3 C4 C5 127.8(3)
C6 C5 C7 109.6(3)
C6 C5 C4 107.5(3)
C7 C5 C4 111.3(3)
C6 C5 C8 108.8(3)
C7 C5 C8 110.7(3)
C4 C5 C8 108.8(3)
C12 C9 C10 109.8(4)
C12 C9 C11 107.5(4)
C10 C9 C11 109.5(4)
C12 C9 C2 109.3(3)
C10 C9 C2 111.9(3)
C11 C9 C2 108.8(3)
C24 C20 C21 108.3(3)
C24 C20 C25 126.7(3)
C21 C20 C25 124.5(3)
C24 C20 Ti 73.34(15)
C21 C20 Ti 69.62(15)
C25 C20 Ti 129.1(2)
C20 C21 C22 107.7(3)
C20 C21 C26 125.7(3)
C22 C21 C26 125.9(3)
C20 C21 Ti 76.75(16)
C22 C21 Ti 70.76(16)
C26 C21 Ti 125.5(2)
C23 C22 C21 107.9(3)
C23 C22 C27 124.9(3)
C21 C22 C27 126.0(3)
C23 C22 Ti 73.63(17)
C21 C22 Ti 74.33(16)
C27 C22 Ti 127.8(2)
C22 C23 C24 107.8(3)
C22 C23 C28 125.0(3)
C24 C23 C28 126.4(3)
C22 C23 Ti 71.46(16)
C24 C23 Ti 77.18(16)
C28 C23 Ti 125.1(2)
C20 C24 C23 108.2(3)
C20 C24 C29 125.4(3)
C23 C24 C29 125.6(3)
C20 C24 Ti 73.67(16)
C23 C24 Ti 68.98(15)
C29 C24 Ti 131.3(2)
C33 C30 C31 106.6(3)
C33 C30 C32 108.3(3)
C31 C30 C32 108.3(3)
C33 C30 P 109.8(2)
C31 C30 P 109.2(2)
C32 C30 P 114.3(2)
C37 C34 C35 105.9(3)
C37 C34 C36 109.6(3)
C35 C34 C36 106.8(3)
C37 C34 P 108.8(2)
C35 C34 P 111.2(2)
C36 C34 P 114.1(2)
C39 C38 C40 109.4(3)
C39 C38 C41 106.1(3)
C40 C38 C41 108.1(3)
C39 C38 P 108.9(2)
C40 C38 P 113.9(3)
C41 C38 P 110.1(2)
N61 Al N51 110.30(11)
N61 Al N52 133.60(11)
N51 Al N52 88.42(11)
N61 Al N62 87.99(10)
N51 Al N62 133.46(11)
N52 Al N62 109.77(11)
C71 N51 C51 121.2(2)
C71 N51 Al 125.18(19)
C51 N51 Al 111.57(18)
C81 N52 C52 122.1(2)
C81 N52 Al 124.74(18)
C52 N52 Al 111.36(18)
C61 N61 C91 122.2(2)
C61 N61 Al 112.02(17)
C91 N61 Al 124.88(18)
C62 N62 C101 121.2(2)
C62 N62 Al 111.59(17)
C101 N62 Al 124.59(18)
C56 C51 N51 127.3(3)
C56 C51 C52 118.3(3)
N51 C51 C52 114.4(2)
C53 C52 N52 126.9(3)
C53 C52 C51 118.8(3)
N52 C52 C51 114.3(2)
F53 C53 C54 117.8(3)
F53 C53 C52 120.7(3)
C54 C53 C52 121.5(3)
F54 C54 C55 120.3(3)
F54 C54 C53 119.9(3)
C55 C54 C53 119.8(3)
F55 C55 C54 120.5(3)
F55 C55 C56 119.6(3)
C54 C55 C56 120.0(3)
F56 C56 C55 117.7(3)
F56 C56 C51 120.8(3)
C55 C56 C51 121.5(3)
C66 C61 N61 128.1(2)
C66 C61 C62 117.7(2)
N61 C61 C62 114.2(2)
C63 C62 N62 126.8(2)
C63 C62 C61 119.0(2)
N62 C62 C61 114.1(2)
F63 C63 C62 120.9(2)
F63 C63 C64 117.6(2)
C62 C63 C64 121.5(3)
F64 C64 C65 121.0(3)
F64 C64 C63 119.8(3)
C65 C64 C63 119.3(3)
F65 C65 C64 120.0(3)
F65 C65 C66 119.5(3)
C64 C65 C66 120.6(3)
F66 C66 C65 117.9(2)
F66 C66 C61 120.4(3)
C65 C66 C61 121.7(3)
C72 C71 C76 116.0(3)
C72 C71 N51 120.4(3)
C76 C71 N51 123.5(3)
F72 C72 C73 118.0(4)
F72 C72 C71 119.5(3)
C73 C72 C71 122.5(4)
F73 C73 C74 119.7(4)
F73 C73 C72 120.0(5)
C74 C73 C72 120.2(5)
F74 C74 C73 121.7(6)
F74 C74 C75 118.4(6)
C73 C74 C75 119.9(4)
F75 C75 C74 121.8(5)
F75 C75 C76 118.2(6)
C74 C75 C76 120.0(4)
F76 C76 C71 118.6(3)
F76 C76 C75 120.0(4)
C71 C76 C75 121.4(4)
C86 C81 C82 115.0(3)
C86 C81 N52 124.4(3)
C82 C81 N52 120.3(2)
F82 C82 C83 117.7(3)
F82 C82 C81 119.0(2)
C83 C82 C81 123.2(3)
F83 C83 C82 119.8(3)
F83 C83 C84 120.4(3)
C82 C83 C84 119.8(3)
F84 C84 C83 120.3(3)
F84 C84 C85 120.6(3)
C83 C84 C85 119.1(3)
F85 C85 C84 120.0(3)
F85 C85 C86 119.7(3)
C84 C85 C86 120.3(3)
F86 C86 C85 118.5(3)
F86 C86 C81 118.9(3)
C85 C86 C81 122.6(3)
C96 C91 C92 115.5(3)
C96 C91 N61 123.8(3)
C92 C91 N61 120.5(3)
F92 C92 C93 118.1(3)
F92 C92 C91 119.4(3)
C93 C92 C91 122.6(3)
F93 C93 C92 120.2(3)
F93 C93 C94 119.9(3)
C92 C93 C94 119.9(3)
F94 C94 C95 120.8(3)
F94 C94 C93 119.8(3)
C95 C94 C93 119.3(3)
F95 C95 C94 119.9(3)
F95 C95 C96 120.0(3)
C94 C95 C96 120.0(3)
F96 C96 C95 118.4(3)
F96 C96 C91 118.9(3)
C95 C96 C91 122.7(3)
C102 C101 C106 115.9(3)
C102 C101 N62 119.9(3)
C106 C101 N62 124.0(3)
F102 C102 C103 118.6(3)
F102 C102 C101 119.1(3)
C103 C102 C101 122.3(3)
F103 C103 C104 120.1(3)
F103 C103 C102 119.9(3)
C104 C103 C102 120.0(3)
F104 C104 C103 120.3(3)
F104 C104 C105 120.1(3)
C103 C104 C105 119.6(3)
F105 C105 C106 120.1(3)
F105 C105 C104 120.1(3)
C106 C105 C104 119.7(3)
F106 C106 C105 118.5(3)
F106 C106 C101 119.0(3)
C105 C106 C101 122.5(3)
C2S C1S C6S 120.0
C2S C1S Br1S 115.7(5)
C6S C1S Br1S 124.3(5)
C1S C2S C3S 120.0
C2S C3S C4S 120.0
C5S C4S C3S 120.0
C4S C5S C6S 120.0
C5S C6S C1S 120.0

loop_
_geom_bond_atom_site_label_1
_geom_bond_atom_site_label_2
_geom_bond_distance
Ti N1 1.797(2)
Ti C1 2.140(3)
Ti C22 2.352(3)
Ti C23 2.380(3)
Ti C21 2.399(3)
Ti C24 2.487(3)
Ti C20 2.491(3)
Ti C3 2.536(3)
P N1 1.618(2)
P C38 1.885(3)
P C30 1.893(3)
P C34 1.893(3)
C1 C2 1.531(5)
C2 C3 1.491(4)
C2 C9 1.553(5)
C3 C4 1.336(5)
C4 C5 1.527(5)
C5 C6 1.519(5)
C5 C7 1.521(5)
C5 C8 1.538(6)
C9 C12 1.501(6)
C9 C10 1.529(6)
C9 C11 1.551(6)
C20 C24 1.413(4)
C20 C21 1.417(4)
C20 C25 1.498(4)
C21 C22 1.426(4)
C21 C26 1.495(4)
C22 C23 1.420(4)
C22 C27 1.495(4)
C23 C24 1.420(4)
C23 C28 1.509(4)
C24 C29 1.502(4)
C30 C33 1.532(5)
C30 C31 1.532(5)
C30 C32 1.543(4)
C34 C37 1.530(5)
C34 C35 1.535(5)
C34 C36 1.540(5)
C38 C39 1.530(5)
C38 C40 1.538(5)
C38 C41 1.540(5)
Al N61 1.847(2)
Al N51 1.848(2)
Al N52 1.848(2)
Al N62 1.853(2)
F53 C53 1.345(3)
F54 C54 1.345(3)
F55 C55 1.347(3)
F56 C56 1.354(4)
F63 C63 1.350(3)
F64 C64 1.348(3)
F65 C65 1.357(3)
F66 C66 1.353(3)
F72 C72 1.339(4)
F73 C73 1.348(6)
F74 C74 1.341(5)
F75 C75 1.339(5)
F76 C76 1.334(5)
F82 C82 1.342(3)
F83 C83 1.338(4)
F84 C84 1.339(4)
F85 C85 1.339(4)
F86 C86 1.344(4)
F92 C92 1.338(3)
F93 C93 1.340(4)
F94 C94 1.339(4)
F95 C95 1.341(4)
F96 C96 1.350(4)
F102 C102 1.343(4)
F103 C103 1.341(4)
F104 C104 1.348(4)
F105 C105 1.340(4)
F106 C106 1.340(4)
N51 C71 1.405(4)
N51 C51 1.407(4)
N52 C81 1.399(4)
N52 C52 1.413(3)
N61 C61 1.400(3)
N61 C91 1.414(3)
N62 C62 1.406(3)
N62 C101 1.408(3)
C51 C56 1.387(4)
C51 C52 1.416(4)
C52 C53 1.385(4)
C53 C54 1.384(4)
C54 C55 1.363(5)
C55 C56 1.386(4)
C61 C66 1.390(4)
C61 C62 1.423(4)
C62 C63 1.383(4)
C63 C64 1.387(4)
C64 C65 1.364(4)
C65 C66 1.377(4)
C71 C72 1.388(5)
C71 C76 1.393(5)
C72 C73 1.385(5)
C73 C74 1.352(8)
C74 C75 1.367(8)
C75 C76 1.402(6)
C81 C86 1.393(4)
C81 C82 1.395(4)
C82 C83 1.375(4)
C83 C84 1.375(5)
C84 C85 1.377(5)
C85 C86 1.379(5)
C91 C96 1.390(4)
C91 C92 1.393(4)
C92 C93 1.370(4)
C93 C94 1.380(5)
C94 C95 1.369(5)
C95 C96 1.373(4)
C101 C102 1.387(4)
C101 C106 1.393(4)
C102 C103 1.381(4)
C103 C104 1.369(5)
C104 C105 1.376(5)
C105 C106 1.375(4)
Br1S C1S 1.883(3)
C1S C2S 1.3900
C1S C6S 1.3900
C2S C3S 1.3900
C3S C4S 1.3900
C4S C5S 1.3900
C5S C6S 1.3900

loop_
_geom_torsion_atom_site_label_1
_geom_torsion_atom_site_label_2
_geom_torsion_atom_site_label_3
_geom_torsion_atom_site_label_4
_geom_torsion
C38 P N1 Ti 21.1(12)
C30 P N1 Ti -98.3(12)
C34 P N1 Ti 142.1(12)
C1 Ti N1 P 28.1(12)
C22 Ti N1 P -95.4(12)
C23 Ti N1 P -128.6(12)
C21 Ti N1 P -63.2(12)
C24 Ti N1 P -133.5(11)
C20 Ti N1 P -62.3(13)
C3 Ti N1 P 91.9(12)
N1 Ti C1 C2 122.18(19)
C22 Ti C1 C2 -129.23(18)
C23 Ti C1 C2 -89.7(2)
C21 Ti C1 C2 -119.7(2)
C24 Ti C1 C2 -67.5(2)
C20 Ti C1 C2 -86.18(19)
C3 Ti C1 C2 23.67(17)
Ti C1 C2 C3 -39.7(3)
Ti C1 C2 C9 -165.9(2)
C1 C2 C3 C4 109.9(4)
C9 C2 C3 C4 -122.8(4)
C1 C2 C3 Ti 33.2(2)
C9 C2 C3 Ti 160.5(3)
N1 Ti C3 C4 111.4(2)
C1 Ti C3 C4 -153.8(2)
C22 Ti C3 C4 -50.7(4)
C23 Ti C3 C4 -23.0(2)
C21 Ti C3 C4 -99.2(2)
C24 Ti C3 C4 -47.3(2)
C20 Ti C3 C4 -80.8(2)
N1 Ti C3 C2 -119.59(18)
C1 Ti C3 C2 -24.74(18)
C22 Ti C3 C2 78.3(3)
C23 Ti C3 C2 106.03(19)
C21 Ti C3 C2 29.9(2)
C24 Ti C3 C2 81.74(18)
C20 Ti C3 C2 48.26(19)
C2 C3 C4 C5 170.9(3)
Ti C3 C4 C5 -115.4(4)
C3 C4 C5 C6 -133.2(4)
C3 C4 C5 C7 -13.1(5)
C3 C4 C5 C8 109.2(4)
C3 C2 C9 C12 172.1(4)
C1 C2 C9 C12 -63.8(4)
C3 C2 C9 C10 -66.1(4)
C1 C2 C9 C10 58.0(4)
C3 C2 C9 C11 55.0(4)
C1 C2 C9 C11 179.1(3)
N1 Ti C20 C24 -118.8(2)
C1 Ti C20 C24 146.3(2)
C22 Ti C20 C24 -78.78(19)
C23 Ti C20 C24 -36.54(18)
C21 Ti C20 C24 -117.4(3)
C3 Ti C20 C24 87.17(18)
N1 Ti C20 C21 -1.4(3)
C1 Ti C20 C21 -96.28(19)
C22 Ti C20 C21 38.66(17)
C23 Ti C20 C21 80.90(19)
C24 Ti C20 C21 117.4(3)
C3 Ti C20 C21 -155.39(17)
N1 Ti C20 C25 117.1(3)
C1 Ti C20 C25 22.2(3)
C22 Ti C20 C25 157.2(3)
C23 Ti C20 C25 -160.6(3)
C21 Ti C20 C25 118.5(3)
C24 Ti C20 C25 -124.0(4)
C3 Ti C20 C25 -36.9(3)
C24 C20 C21 C22 -0.9(3)
C25 C20 C21 C22 171.3(3)
Ti C20 C21 C22 -64.48(19)
C24 C20 C21 C26 -172.0(3)
C25 C20 C21 C26 0.3(5)
Ti C20 C21 C26 124.4(3)
C24 C20 C21 Ti 63.58(19)
C25 C20 C21 Ti -124.2(3)
N1 Ti C21 C20 179.27(16)
C1 Ti C21 C20 80.13(18)
C22 Ti C21 C20 -114.4(2)
C23 Ti C21 C20 -76.35(18)
C24 Ti C21 C20 -35.66(16)
C3 Ti C21 C20 33.6(2)
N1 Ti C21 C22 -66.3(2)
C1 Ti C21 C22 -165.43(19)
C23 Ti C21 C22 38.08(17)
C24 Ti C21 C22 78.77(19)
C20 Ti C21 C22 114.4(2)
C3 Ti C21 C22 148.08(18)
N1 Ti C21 C26 54.6(3)
C1 Ti C21 C26 -44.5(3)
C22 Ti C21 C26 120.9(4)
C23 Ti C21 C26 159.0(3)
C24 Ti C21 C26 -160.3(3)
C20 Ti C21 C26 -124.6(4)
C3 Ti C21 C26 -91.0(3)
C20 C21 C22 C23 2.0(3)
C26 C21 C22 C23 173.0(3)
Ti C21 C22 C23 -66.5(2)
C20 C21 C22 C27 -165.8(3)
C26 C21 C22 C27 5.3(5)
Ti C21 C22 C27 125.7(3)
C20 C21 C22 Ti 68.50(19)
C26 C21 C22 Ti -120.4(3)
N1 Ti C22 C23 -120.57(18)
C1 Ti C22 C23 131.42(19)
C21 Ti C22 C23 114.5(2)
C24 Ti C22 C23 37.55(16)
C20 Ti C22 C23 77.35(18)
C3 Ti C22 C23 41.6(3)
N1 Ti C22 C21 124.88(18)
C1 Ti C22 C21 16.9(2)
C23 Ti C22 C21 -114.5(2)
C24 Ti C22 C21 -77.00(18)
C20 Ti C22 C21 -37.20(16)
C3 Ti C22 C21 -72.9(3)
N1 Ti C22 C27 1.2(3)
C1 Ti C22 C27 -106.8(3)
C23 Ti C22 C27 121.7(4)
C21 Ti C22 C27 -123.7(4)
C24 Ti C22 C27 159.3(3)
C20 Ti C22 C27 -160.9(3)
C3 Ti C22 C27 163.4(3)
C21 C22 C23 C24 -2.3(3)
C27 C22 C23 C24 165.7(3)
Ti C22 C23 C24 -69.3(2)
C21 C22 C23 C28 -172.6(3)
C27 C22 C23 C28 -4.7(5)
Ti C22 C23 C28 120.4(3)
C21 C22 C23 Ti 67.0(2)
C27 C22 C23 Ti -125.1(3)
N1 Ti C23 C22 70.30(19)
C1 Ti C23 C22 -74.3(2)
C21 Ti C23 C22 -38.09(17)
C24 Ti C23 C22 -114.1(2)
C20 Ti C23 C22 -78.48(18)
C3 Ti C23 C22 -160.80(17)
N1 Ti C23 C24 -175.63(17)
C1 Ti C23 C24 39.7(3)
C22 Ti C23 C24 114.1(2)
C21 Ti C23 C24 75.98(18)
C20 Ti C23 C24 35.59(16)
C3 Ti C23 C24 -46.7(2)
N1 Ti C23 C28 -49.9(3)
C1 Ti C23 C28 165.4(3)
C22 Ti C23 C28 -120.2(4)
C21 Ti C23 C28 -158.3(3)
C24 Ti C23 C28 125.7(4)
C20 Ti C23 C28 161.3(3)
C3 Ti C23 C28 79.0(3)
C21 C20 C24 C23 -0.5(3)
C25 C20 C24 C23 -172.5(3)
Ti C20 C24 C23 60.7(2)
C21 C20 C24 C29 169.4(3)
C25 C20 C24 C29 -2.6(5)
Ti C20 C24 C29 -129.4(3)
C21 C20 C24 Ti -61.20(19)
C25 C20 C24 Ti 126.8(3)
C22 C23 C24 C20 1.7(3)
C28 C23 C24 C20 171.9(3)
Ti C23 C24 C20 -63.7(2)
C22 C23 C24 C29 -168.2(3)
C28 C23 C24 C29 2.0(5)
Ti C23 C24 C29 126.4(3)
C22 C23 C24 Ti 65.43(19)
C28 C23 C24 Ti -124.4(3)
N1 Ti C24 C20 125.2(2)
C1 Ti C24 C20 -35.5(2)
C22 Ti C24 C20 78.65(19)
C23 Ti C24 C20 117.4(3)
C21 Ti C24 C20 36.37(17)
C3 Ti C24 C20 -99.69(18)
N1 Ti C24 C23 7.8(3)
C1 Ti C24 C23 -152.91(19)
C22 Ti C24 C23 -38.77(18)
C21 Ti C24 C23 -81.04(19)
C20 Ti C24 C23 -117.4(3)
C3 Ti C24 C23 142.90(18)
N1 Ti C24 C29 -111.7(3)
C1 Ti C24 C29 87.6(3)
C22 Ti C24 C29 -158.3(3)
C23 Ti C24 C29 -119.5(4)
C21 Ti C24 C29 159.5(3)
C20 Ti C24 C29 123.1(4)
C3 Ti C24 C29 23.4(3)
N1 P C30 C33 -72.9(3)
C38 P C30 C33 168.4(2)
C34 P C30 C33 46.7(3)
N1 P C30 C31 43.6(3)
C38 P C30 C31 -75.1(3)
C34 P C30 C31 163.3(2)
N1 P C30 C32 165.1(2)
C38 P C30 C32 46.4(3)
C34 P C30 C32 -75.2(3)
N1 P C34 C37 37.7(3)
C38 P C34 C37 157.6(2)
C30 P C34 C37 -81.2(3)
N1 P C34 C35 -78.6(3)
C38 P C34 C35 41.3(3)
C30 P C34 C35 162.5(2)
N1 P C34 C36 160.5(3)
C38 P C34 C36 -79.6(3)
C30 P C34 C36 41.5(3)
N1 P C38 C39 43.1(3)
C30 P C38 C39 161.7(2)
C34 P C38 C39 -77.4(3)
N1 P C38 C40 165.5(3)
C30 P C38 C40 -75.9(3)
C34 P C38 C40 45.1(3)
N1 P C38 C41 -72.8(3)
C30 P C38 C41 45.7(3)
C34 P C38 C41 166.7(2)
N61 Al N51 C71 28.2(3)
N52 Al N51 C71 164.7(3)
N62 Al N51 C71 -79.2(3)
N61 Al N51 C51 -135.37(18)
N52 Al N51 C51 1.1(2)
N62 Al N51 C51 117.2(2)
N61 Al N52 C81 -79.5(3)
N51 Al N52 C81 163.6(2)
N62 Al N52 C81 27.5(3)
N61 Al N52 C52 115.7(2)
N51 Al N52 C52 -1.18(19)
N62 Al N52 C52 -137.34(18)
N51 Al N61 C61 -132.81(18)
N52 Al N61 C61 119.03(19)
N62 Al N61 C61 3.31(19)
N51 Al N61 C91 36.7(3)
N52 Al N61 C91 -71.5(3)
N62 Al N61 C91 172.8(2)
N61 Al N62 C62 -3.58(19)
N51 Al N62 C62 112.8(2)
N52 Al N62 C62 -139.69(18)
N61 Al N62 C101 158.2(2)
N51 Al N62 C101 -85.3(3)
N52 Al N62 C101 22.1(2)
C71 N51 C51 C56 17.0(4)
Al N51 C51 C56 -178.6(2)
C71 N51 C51 C52 -165.2(3)
Al N51 C51 C52 -0.8(3)
C81 N52 C52 C53 17.9(4)
Al N52 C52 C53 -176.9(2)
C81 N52 C52 C51 -164.3(2)
Al N52 C52 C51 1.0(3)
C56 C51 C52 C53 -4.0(4)
N51 C51 C52 C53 177.9(2)
C56 C51 C52 N52 177.9(2)
N51 C51 C52 N52 -0.1(3)
N52 C52 C53 F53 2.2(4)
C51 C52 C53 F53 -175.6(2)
N52 C52 C53 C54 -179.1(3)
C51 C52 C53 C54 3.2(4)
F53 C53 C54 F54 -2.5(4)
C52 C53 C54 F54 178.7(3)
F53 C53 C54 C55 178.3(3)
C52 C53 C54 C55 -0.5(5)
F54 C54 C55 F55 -1.6(4)
C53 C54 C55 F55 177.6(3)
F54 C54 C55 C56 179.6(3)
C53 C54 C55 C56 -1.2(5)
F55 C55 C56 F56 0.7(4)
C54 C55 C56 F56 179.5(3)
F55 C55 C56 C51 -178.6(3)
C54 C55 C56 C51 0.2(5)
N51 C51 C56 F56 0.9(4)
C52 C51 C56 F56 -176.8(2)
N51 C51 C56 C55 -179.8(3)
C52 C51 C56 C55 2.4(4)
C91 N61 C61 C66 9.3(4)
Al N61 C61 C66 179.1(2)
C91 N61 C61 C62 -172.2(2)
Al N61 C61 C62 -2.3(3)
C101 N62 C62 C63 24.3(4)
Al N62 C62 C63 -173.2(2)
C101 N62 C62 C61 -159.4(2)
Al N62 C62 C61 3.1(3)
C66 C61 C62 C63 -5.2(4)
N61 C61 C62 C63 176.1(2)
C66 C61 C62 N62 178.2(2)
N61 C61 C62 N62 -0.5(3)
N62 C62 C63 F63 -1.0(4)
C61 C62 C63 F63 -177.1(2)
N62 C62 C63 C64 179.7(3)
C61 C62 C63 C64 3.6(4)
F63 C63 C64 F64 0.0(4)
C62 C63 C64 F64 179.3(2)
F63 C63 C64 C65 -179.3(2)
C62 C63 C64 C65 0.1(4)
F64 C64 C65 F65 -2.0(4)
C63 C64 C65 F65 177.2(2)
F64 C64 C65 C66 178.8(3)
C63 C64 C65 C66 -2.0(4)
F65 C65 C66 F66 0.5(4)
C64 C65 C66 F66 179.7(2)
F65 C65 C66 C61 -179.1(2)
C64 C65 C66 C61 0.2(4)
N61 C61 C66 F66 2.4(4)
C62 C61 C66 F66 -176.1(2)
N61 C61 C66 C65 -178.1(3)
C62 C61 C66 C65 3.4(4)
C51 N51 C71 C72 -128.1(3)
Al N51 C71 C72 69.8(4)
C51 N51 C71 C76 56.5(4)
Al N51 C71 C76 -105.6(3)
C76 C71 C72 F72 -179.1(3)
N51 C71 C72 F72 5.1(5)
C76 C71 C72 C73 0.8(5)
N51 C71 C72 C73 -174.9(3)
F72 C72 C73 F73 0.8(5)
C71 C72 C73 F73 -179.1(3)
F72 C72 C73 C74 179.5(3)
C71 C72 C73 C74 -0.4(6)
F73 C73 C74 F74 -2.0(6)
C72 C73 C74 F74 179.3(3)
F73 C73 C74 C75 178.5(4)
C72 C73 C74 C75 -0.2(6)
F74 C74 C75 F75 -0.1(6)
C73 C74 C75 F75 179.4(4)
F74 C74 C75 C76 -179.1(3)
C73 C74 C75 C76 0.5(6)
C72 C71 C76 F76 -179.0(3)
N51 C71 C76 F76 -3.4(5)
C72 C71 C76 C75 -0.6(5)
N51 C71 C76 C75 175.0(3)
F75 C75 C76 F76 -0.7(6)
C74 C75 C76 F76 178.3(4)
F75 C75 C76 C71 -179.0(3)
C74 C75 C76 C71 0.0(6)
C52 N52 C81 C86 49.8(4)
Al N52 C81 C86 -113.4(3)
C52 N52 C81 C82 -136.3(3)
Al N52 C81 C82 60.4(3)
C86 C81 C82 F82 179.0(3)
N52 C81 C82 F82 4.6(4)
C86 C81 C82 C83 -1.9(4)
N52 C81 C82 C83 -176.3(3)
F82 C82 C83 F83 1.7(4)
C81 C82 C83 F83 -177.3(3)
F82 C82 C83 C84 180.0(3)
C81 C82 C83 C84 1.0(5)
F83 C83 C84 F84 -1.1(5)
C82 C83 C84 F84 -179.4(3)
F83 C83 C84 C85 178.3(3)
C82 C83 C84 C85 0.0(5)
F84 C84 C85 F85 -2.2(5)
C83 C84 C85 F85 178.4(3)
F84 C84 C85 C86 179.5(3)
C83 C84 C85 C86 0.1(5)
F85 C85 C86 F86 -1.1(5)
C84 C85 C86 F86 177.2(3)
F85 C85 C86 C81 -179.5(3)
C84 C85 C86 C81 -1.2(5)
C82 C81 C86 F86 -176.3(3)
N52 C81 C86 F86 -2.2(4)
C82 C81 C86 C85 2.0(4)
N52 C81 C86 C85 176.2(3)
C61 N61 C91 C96 60.1(4)
Al N61 C91 C96 -108.4(3)
C61 N61 C91 C92 -124.9(3)
Al N61 C91 C92 66.6(3)
C96 C91 C92 F92 178.7(3)
N61 C91 C92 F92 3.3(4)
C96 C91 C92 C93 -1.6(4)
N61 C91 C92 C93 -177.0(3)
F92 C92 C93 F93 2.4(5)
C91 C92 C93 F93 -177.4(3)
F92 C92 C93 C94 -178.5(3)
C91 C92 C93 C94 1.7(5)
F93 C93 C94 F94 -0.3(5)
C92 C93 C94 F94 -179.5(3)
F93 C93 C94 C95 178.3(3)
C92 C93 C94 C95 -0.8(5)
F94 C94 C95 F95 -2.8(5)
C93 C94 C95 F95 178.6(3)
F94 C94 C95 C96 178.5(3)
C93 C94 C95 C96 -0.1(5)
F95 C95 C96 F96 0.2(5)
C94 C95 C96 F96 178.8(3)
F95 C95 C96 C91 -178.5(3)
C94 C95 C96 C91 0.2(5)
C92 C91 C96 F96 -178.0(3)
N61 C91 C96 F96 -2.8(4)
C92 C91 C96 C95 0.6(4)
N61 C91 C96 C95 175.8(3)
C62 N62 C101 C102 -138.3(3)
Al N62 C101 C102 61.5(3)
C62 N62 C101 C106 47.5(4)
Al N62 C101 C106 -112.7(3)
C106 C101 C102 F102 179.4(3)
N62 C101 C102 F102 4.7(4)
C106 C101 C102 C103 -0.1(4)
N62 C101 C102 C103 -174.8(3)
F102 C102 C103 F103 1.1(5)
C101 C102 C103 F103 -179.4(3)
F102 C102 C103 C104 179.1(3)
C101 C102 C103 C104 -1.4(5)
F103 C103 C104 F104 -0.8(5)
C102 C103 C104 F104 -178.8(3)
F103 C103 C104 C105 179.0(3)
C102 C103 C104 C105 1.1(5)
F104 C104 C105 F105 -1.3(5)
C103 C104 C105 F105 178.8(3)
F104 C104 C105 C106 -179.4(3)
C103 C104 C105 C106 0.7(5)
F105 C105 C106 F106 -1.8(5)
C104 C105 C106 F106 176.3(3)
F105 C105 C106 C101 179.6(3)
C104 C105 C106 C101 -2.3(5)
C102 C101 C106 F106 -176.7(3)
N62 C101 C106 F106 -2.2(4)
C102 C101 C106 C105 1.9(4)
N62 C101 C106 C105 176.3(3)
C6S C1S C2S C3S 0.0
Br1S C1S C2S C3S -180.0(7)
C1S C2S C3S C4S 0.0
C2S C3S C4S C5S 0.0
C3S C4S C5S C6S 0.0
C4S C5S C6S C1S 0.0
C2S C1S C6S C5S 0.0
Br1S C1S C6S C5S 180.0(7)
